data_4324004
loop_
_publ_author_name
'Wen-Yann Yeh'
Stern
'Duward F. Shriver'

_publ_contact_author
;
D.F. Shriver
Department of Chemistry
Northwestern University
Evanston, IL 60208-3113, USA
;
_publ_contact_author_email ' Shriver@chem.nwu.edu '
_publ_contact_author_fax ' 847-491-7713 '
_publ_contact_author_phone ' 847-491-5655'
_publ_section_title
;
 Syntheses, Characterization, and Structures of Tri- and Tetraruthenium
 Clusters Containing Sulfido, Phenylimido, and (Phenylimino)thio Ligands
;
_journal_name_full 'Inorganic Chemistry'
_journal_page_first 7857
_journal_page_last 7862
_journal_paper_doi 10.1021/ic960697i
_journal_volume 35
_journal_year 1996
_chemical_formula_moiety 'C17 H5 N O11 S2 Ru4 '
_chemical_formula_sum 'C17 H5 N O11 Ru4 S2'
_chemical_formula_weight 867.63
_space_group_IT_number 14
_symmetry_cell_setting monoclinic
_symmetry_Int_Tables_number 14
_symmetry_space_group_name_Hall '-P 2yn'
_symmetry_space_group_name_H-M 'P 1 21/n 1'
_audit_creation_date 'Tue Apr  1 11:05:50 1997'
_audit_creation_method 'from TEXRAY.INF file'
_cell_angle_alpha 90
_cell_angle_beta 103.06(5)
_cell_angle_gamma 90
_cell_formula_units_Z 4
_cell_length_a 8.986(7)
_cell_length_b 13.968(3)
_cell_length_c 19.232(9)
_cell_measurement_reflns_used 25
_cell_measurement_temperature 153.2
_cell_measurement_theta_max 24.2
_cell_measurement_theta_min 19.4
_cell_volume 2351(2)
_computing_cell_refinement 'MSC/AFC Diffractometer Control'
_computing_data_collection 'MSC/AFC Diffractometer Control'
_computing_data_reduction teXsan
_computing_publication_material teXsan
_computing_structure_refinement teXsan
_computing_structure_solution SHELXS86
_diffrn_ambient_temperature 153.2
_diffrn_measurement_device CAD4
_diffrn_measurement_method 'omega/theta scans'
_diffrn_orient_matrix_UB_11 -0.04860
_diffrn_orient_matrix_UB_12 0.03838
_diffrn_orient_matrix_UB_13 -0.04306
_diffrn_orient_matrix_UB_21 0.01457
_diffrn_orient_matrix_UB_22 0.05965
_diffrn_orient_matrix_UB_23 0.02949
_diffrn_orient_matrix_UB_31 0.10234
_diffrn_orient_matrix_UB_32 0.00971
_diffrn_orient_matrix_UB_33 -0.01119
_diffrn_radiation_monochromator graphite
_diffrn_radiation_source 'X-ray tube'
_diffrn_radiation_type MoKalpha
_diffrn_radiation_wavelength 0.7107
_diffrn_reflns_av_R_equivalents 3.02
_diffrn_reflns_limit_h_max 10
_diffrn_reflns_limit_h_min 0
_diffrn_reflns_limit_k_max 15
_diffrn_reflns_limit_k_min 0
_diffrn_reflns_limit_l_max 21
_diffrn_reflns_limit_l_min -21
_diffrn_reflns_number 4125
_diffrn_reflns_theta_max 23.97
_diffrn_standards_decay_% 0.00
_diffrn_standards_interval_count 90
_diffrn_standards_number 3
_exptl_absorpt_coefficient_mu 2.757
_exptl_absorpt_correction_T_max 0.872
_exptl_absorpt_correction_T_min 0.585
_exptl_absorpt_correction_type analytical
_exptl_absorpt_process_details Tompa_analytical
_exptl_crystal_colour orange
_exptl_crystal_density_diffrn 2.451
_exptl_crystal_description platy
_exptl_crystal_F_000 1640.00
_exptl_crystal_size_max 0.390
_exptl_crystal_size_mid 0.210
_exptl_crystal_size_min 0.050
_refine_diff_density_max 0.57
_refine_diff_density_min -0.81
_refine_ls_extinction_coef 0.18168
_refine_ls_extinction_method Zachariasen_type_2_Gaussian_isotropic
_refine_ls_goodness_of_fit_obs 1.552
_refine_ls_hydrogen_treatment noref
_refine_ls_matrix_type full
_refine_ls_number_parameters 317
_refine_ls_number_reflns 2929
_refine_ls_number_restraints 0
_refine_ls_R_factor_obs 0.0254
_refine_ls_shift/esd_max 0.0260
_refine_ls_structure_factor_coef F
_refine_ls_weighting_scheme sigma
_refine_ls_wR_factor_obs 0.0250
_reflns_number_observed 2929
_reflns_number_total 3919
_reflns_observed_criterion 3.00
_cod_data_source_file ic960697i_2.cif
_cod_data_source_block compound3
_cod_original_cell_volume 2351(1)
_cod_original_sg_symbol_H-M 'P 21/n '
_cod_original_formula_sum 'C17 H5 N O11 S2 Ru4 '
_cod_database_code 4324004

loop_
_symmetry_equiv_pos_as_xyz
'   +x,   +y,   +z'
1/2-x,1/2+y,1/2-z
'   -x,   -y,   -z'
1/2+x,1/2-y,1/2+z

loop_
_atom_site_aniso_label
_atom_site_aniso_U_11
_atom_site_aniso_U_22
_atom_site_aniso_U_33
_atom_site_aniso_U_12
_atom_site_aniso_U_13
_atom_site_aniso_U_23
Ru(1) 0.0138(3) 0.0182(3) 0.0212(3) 0.0014(2) 0.0030(2) 0.0009(2)
Ru(2) 0.0164(3) 0.0207(3) 0.0208(3) 0.0004(2) 0.0060(2) -0.0017(2)
Ru(3) 0.0159(3) 0.0185(3) 0.0226(3) 0.0004(2) 0.0059(2) 0.0032(2)
Ru(4) 0.0152(3) 0.0196(3) 0.0212(3) -0.0004(2) 0.0033(2) -0.0013(2)
S(1) 0.0174(8) 0.0180(8) 0.0259(8) 0.0009(6) 0.0058(6) -0.0014(6)
S(2) 0.0196(8) 0.0185(8) 0.0213(8) 0.0005(6) 0.0057(6) 0.0019(6)
O(1) 0.040(3) 0.043(3) 0.025(3) 0.007(2) 0.006(2) 0.009(2)
O(2) 0.029(3) 0.032(3) 0.045(3) -0.009(2) 0.005(2) -0.006(2)
O(3) 0.037(3) 0.039(3) 0.070(4) 0.019(3) 0.020(3) 0.010(3)
O(4) 0.045(3) 0.038(3) 0.055(3) -0.015(3) 0.025(3) -0.010(2)
O(5) 0.031(3) 0.055(3) 0.056(3) 0.015(3) 0.015(2) -0.015(3)
O(6) 0.046(3) 0.051(3) 0.019(2) -0.001(3) -0.004(2) 0.001(2)
O(7) 0.051(3) 0.059(4) 0.039(3) 0.004(3) 0.025(3) -0.004(3)
O(8) 0.044(3) 0.027(3) 0.091(4) -0.008(2) 0.021(3) 0.020(3)
O(9) 0.036(3) 0.025(3) 0.037(3) -0.006(2) 0.005(2) -0.005(2)
O(10) 0.040(3) 0.058(4) 0.039(3) 0.024(3) -0.001(2) 0.012(2)
O(11) 0.021(2) 0.049(3) 0.032(2) 0.002(2) 0.006(2) 0.000(2)
N 0.014(2) 0.014(3) 0.022(3) 0.000(2) 0.003(2) 0.001(2)
C(1) 0.019(3) 0.020(4) 0.039(4) 0.008(3) 0.005(3) 0.002(3)
C(2) 0.024(4) 0.029(4) 0.019(3) 0.006(3) 0.005(3) 0.000(3)
C(3) 0.018(3) 0.026(4) 0.033(4) -0.002(3) 0.008(3) 0.003(3)
C(4) 0.029(4) 0.025(4) 0.031(4) 0.003(3) 0.012(3) -0.010(3)
C(5) 0.020(3) 0.039(4) 0.027(3) -0.004(3) 0.007(3) -0.007(3)
C(6) 0.032(4) 0.022(4) 0.039(4) 0.002(3) 0.014(3) -0.005(3)
C(7) 0.020(3) 0.031(4) 0.029(4) -0.001(3) 0.003(3) 0.009(3)
C(8) 0.017(3) 0.028(4) 0.045(4) 0.002(3) 0.013(3) 0.011(3)
C(9) 0.018(3) 0.031(4) 0.020(3) 0.006(3) 0.008(3) 0.002(3)
C(10) 0.023(4) 0.029(4) 0.024(3) -0.006(3) 0.009(3) -0.004(3)
C(11) 0.014(3) 0.022(4) 0.027(3) -0.005(3) 0.004(3) -0.004(3)
C(12) 0.026(3) 0.022(3) 0.017(3) -0.001(3) 0.011(3) 0.001(3)
C(13) 0.026(3) 0.020(3) 0.029(3) -0.004(3) 0.007(3) -0.001(3)
C(14) 0.047(4) 0.035(4) 0.024(3) -0.012(4) 0.007(3) -0.004(3)
C(15) 0.061(5) 0.023(4) 0.034(4) 0.004(4) 0.024(4) -0.005(3)
C(16) 0.040(4) 0.027(4) 0.044(4) 0.014(3) 0.015(3) 0.001(3)
C(17) 0.026(4) 0.037(4) 0.027(3) 0.003(3) 0.002(3) 0.002(3)

loop_
_atom_site_label
_atom_site_fract_x
_atom_site_fract_y
_atom_site_fract_z
_atom_site_U_iso_or_equiv
_atom_site_thermal_displace_type
_atom_site_calc_flag
_atom_site_calc_attached_atom
Ru(1) 0.01869(5) 0.15078(3) 0.38137(2) 0.0179(1) Uij ? ?
Ru(2) -0.05243(5) 0.17353(3) 0.23168(2) 0.0190(1) Uij ? ?
Ru(3) -0.28909(5) 0.11285(3) 0.38076(2) 0.0188(1) Uij ? ?
Ru(4) -0.37131(5) 0.13740(3) 0.23068(2) 0.0188(1) Uij ? ?
S(1) -0.1503(2) 0.0485(1) 0.29661(8) 0.0203(4) Uij ? ?
S(2) -0.2264(2) 0.2738(1) 0.27378(7) 0.0196(4) Uij ? ?
O(1) 0.0234(5) 0.1118(3) 0.5379(2) 0.037(1) Uij ? ?
O(2) 0.2649(5) 0.3059(3) 0.4066(2) 0.036(1) Uij ? ?
O(3) 0.2589(5) -0.0048(3) 0.3908(3) 0.047(2) Uij ? ?
O(4) 0.1662(5) 0.3378(3) 0.2263(2) 0.044(2) Uij ? ?
O(5) 0.1728(5) 0.0256(4) 0.1985(2) 0.047(2) Uij ? ?
O(6) -0.2159(5) 0.1944(3) 0.0751(2) 0.041(1) Uij ? ?
O(7) -0.4148(5) 0.1877(4) 0.5040(2) 0.048(2) Uij ? ?
O(8) -0.3901(5) -0.0871(3) 0.4087(3) 0.053(2) Uij ? ?
O(9) -0.5204(5) -0.0497(3) 0.1700(2) 0.033(1) Uij ? ?
O(10) -0.6182(5) 0.2549(4) 0.1344(2) 0.047(2) Uij ? ?
O(11) -0.6147(5) 0.1587(3) 0.3125(2) 0.034(1) Uij ? ?
N -0.1778(5) 0.2428(3) 0.3643(2) 0.017(1) Uij ? ?
C(1) 0.0094(7) 0.1259(4) 0.4787(4) 0.026(2) Uij ? ?
C(2) 0.1724(7) 0.2494(4) 0.3975(3) 0.024(2) Uij ? ?
C(3) 0.1708(7) 0.0537(4) 0.3868(3) 0.026(2) Uij ? ?
C(4) 0.0856(7) 0.2766(5) 0.2283(3) 0.027(2) Uij ? ?
C(5) 0.0898(7) 0.0804(5) 0.2110(3) 0.028(2) Uij ? ?
C(6) -0.1637(7) 0.1848(4) 0.1339(3) 0.030(2) Uij ? ?
C(7) -0.3642(7) 0.1597(4) 0.4583(3) 0.027(2) Uij ? ?
C(8) -0.3537(7) -0.0125(5) 0.3983(3) 0.029(2) Uij ? ?
C(9) -0.4642(6) 0.0198(5) 0.1921(3) 0.023(2) Uij ? ?
C(10) -0.5246(7) 0.2113(4) 0.1690(3) 0.025(2) Uij ? ?
C(11) -0.4890(6) 0.1425(4) 0.3093(3) 0.021(2) Uij ? ?
C(12) -0.2029(6) 0.3236(4) 0.4086(3) 0.021(2) Uij ? ?
C(13) -0.0941(7) 0.3500(4) 0.4691(3) 0.025(2) Uij ? ?
C(14) -0.1254(8) 0.4217(5) 0.5121(3) 0.035(2) Uij ? ?
C(15) -0.2624(8) 0.4692(5) 0.4970(3) 0.037(2) Uij ? ?
C(16) -0.3712(8) 0.4437(5) 0.4368(3) 0.036(2) Uij ? ?
C(17) -0.3423(7) 0.3724(5) 0.3928(3) 0.031(2) Uij ? ?
H(1) 0.0019 0.3183 0.4805 0.0300 Uij ? ?
H(2) -0.0504 0.4389 0.5535 0.0425 Uij ? ?
H(3) -0.2825 0.5189 0.5274 0.0447 Uij ? ?
H(4) -0.4667 0.4759 0.4258 0.0433 Uij ? ?
H(5) -0.4176 0.3560 0.3513 0.0367 Uij ? ?

loop_
_atom_type_symbol
_atom_type_oxidation_number
_atom_type_number_in_cell
_atom_type_scat_dispersion_real
_atom_type_scat_dispersion_imag
_atom_type_scat_source
Ru 0 16 -1.259 0.836 'International Tables'
C 0 68 0.003 0.002 'International Tables'
O 0 44 0.011 0.006 'International Tables'
N 0 4 0.006 0.003 'International Tables'
S 0 8 0.125 0.123 'International Tables'
H 0 20 0.000 0.000 'International Tables'

loop_
_geom_angle_atom_site_label_1
_geom_angle_atom_site_label_2
_geom_angle_atom_site_label_3
_geom_angle
_geom_angle_site_symmetry_1
_geom_angle_site_symmetry_2
_geom_angle_site_symmetry_3
_geom_angle_publ_flag
Ru(2) Ru(1) Ru(3) 91.21(2) ? ? ? yes
Ru(2) Ru(1) S(1) 54.39(4) ? ? ? yes
Ru(2) Ru(1) N 77.8(1) ? ? ? yes
Ru(2) Ru(1) C(1) 164.4(2) ? ? ? yes
Ru(2) Ru(1) C(2) 94.2(2) ? ? ? yes
Ru(2) Ru(1) C(3) 97.4(2) ? ? ? yes
Ru(3) Ru(1) S(1) 54.61(4) ? ? ? yes
Ru(3) Ru(1) N 48.6(1) ? ? ? yes
Ru(3) Ru(1) C(1) 73.2(2) ? ? ? yes
Ru(3) Ru(1) C(2) 143.5(2) ? ? ? yes
Ru(3) Ru(1) C(3) 123.8(2) ? ? ? yes
S(1) Ru(1) N 83.2(1) ? ? ? yes
S(1) Ru(1) C(1) 112.9(2) ? ? ? yes
S(1) Ru(1) C(2) 147.9(2) ? ? ? yes
S(1) Ru(1) C(3) 87.1(2) ? ? ? yes
N Ru(1) C(1) 92.4(2) ? ? ? yes
N Ru(1) C(2) 97.6(2) ? ? ? yes
N Ru(1) C(3) 170.3(2) ? ? ? yes
C(1) Ru(1) C(2) 99.1(2) ? ? ? yes
C(1) Ru(1) C(3) 90.4(2) ? ? ? yes
C(2) Ru(1) C(3) 91.2(2) ? ? ? yes
Ru(1) Ru(2) Ru(4) 89.02(2) ? ? ? yes
Ru(1) Ru(2) S(1) 54.43(4) ? ? ? yes
Ru(1) Ru(2) S(2) 74.53(4) ? ? ? yes
Ru(1) Ru(2) C(4) 96.9(2) ? ? ? yes
Ru(1) Ru(2) C(5) 97.3(2) ? ? ? yes
Ru(1) Ru(2) C(6) 162.3(2) ? ? ? yes
Ru(4) Ru(2) S(1) 53.59(4) ? ? ? yes
Ru(4) Ru(2) S(2) 51.69(5) ? ? ? yes
Ru(4) Ru(2) C(4) 141.0(2) ? ? ? yes
Ru(4) Ru(2) C(5) 125.5(2) ? ? ? yes
Ru(4) Ru(2) C(6) 73.4(2) ? ? ? yes
S(1) Ru(2) S(2) 84.60(6) ? ? ? yes
S(1) Ru(2) C(4) 150.9(2) ? ? ? yes
S(1) Ru(2) C(5) 87.4(2) ? ? ? yes
S(1) Ru(2) C(6) 113.1(2) ? ? ? yes
S(2) Ru(2) C(4) 92.9(2) ? ? ? yes
S(2) Ru(2) C(5) 170.9(2) ? ? ? yes
S(2) Ru(2) C(6) 92.8(2) ? ? ? yes
C(4) Ru(2) C(5) 92.0(3) ? ? ? yes
C(4) Ru(2) C(6) 95.9(3) ? ? ? yes
C(5) Ru(2) C(6) 94.3(2) ? ? ? yes
Ru(1) Ru(3) Ru(4) 90.64(2) ? ? ? yes
Ru(1) Ru(3) S(1) 54.53(4) ? ? ? yes
Ru(1) Ru(3) N 49.2(1) ? ? ? yes
Ru(1) Ru(3) C(7) 117.3(2) ? ? ? yes
Ru(1) Ru(3) C(8) 120.8(2) ? ? ? yes
Ru(1) Ru(3) C(11) 132.7(2) ? ? ? yes
Ru(4) Ru(3) S(1) 54.61(4) ? ? ? yes
Ru(4) Ru(3) N 76.6(1) ? ? ? yes
Ru(4) Ru(3) C(7) 134.9(2) ? ? ? yes
Ru(4) Ru(3) C(8) 105.8(2) ? ? ? yes
Ru(4) Ru(3) C(11) 45.8(2) ? ? ? yes
S(1) Ru(3) N 83.5(1) ? ? ? yes
S(1) Ru(3) C(7) 169.8(2) ? ? ? yes
S(1) Ru(3) C(8) 90.0(2) ? ? ? yes
S(1) Ru(3) C(11) 97.6(2) ? ? ? yes
N Ru(3) C(7) 94.9(2) ? ? ? yes
N Ru(3) C(8) 170.0(2) ? ? ? yes
N Ru(3) C(11) 95.6(2) ? ? ? yes
C(7) Ru(3) C(8) 90.1(3) ? ? ? yes
C(7) Ru(3) C(11) 92.5(2) ? ? ? yes
C(8) Ru(3) C(11) 92.8(2) ? ? ? yes
Ru(2) Ru(4) Ru(3) 89.11(2) ? ? ? yes
Ru(2) Ru(4) S(1) 53.07(5) ? ? ? yes
Ru(2) Ru(4) S(2) 52.42(4) ? ? ? yes
Ru(2) Ru(4) C(9) 119.6(2) ? ? ? yes
Ru(2) Ru(4) C(10) 118.9(2) ? ? ? yes
Ru(2) Ru(4) C(11) 131.8(2) ? ? ? yes
Ru(3) Ru(4) S(1) 54.20(4) ? ? ? yes
Ru(3) Ru(4) S(2) 75.09(4) ? ? ? yes
Ru(3) Ru(4) C(9) 106.3(2) ? ? ? yes
Ru(3) Ru(4) C(10) 133.3(2) ? ? ? yes
Ru(3) Ru(4) C(11) 46.1(2) ? ? ? yes
S(1) Ru(4) S(2) 84.73(6) ? ? ? yes
S(1) Ru(4) C(9) 89.8(2) ? ? ? yes
S(1) Ru(4) C(10) 171.1(2) ? ? ? yes
S(1) Ru(4) C(11) 97.5(2) ? ? ? yes
S(2) Ru(4) C(9) 172.1(2) ? ? ? yes
S(2) Ru(4) C(10) 92.6(2) ? ? ? yes
S(2) Ru(4) C(11) 92.8(2) ? ? ? yes
C(9) Ru(4) C(10) 91.9(2) ? ? ? yes
C(9) Ru(4) C(11) 93.6(2) ? ? ? yes
C(10) Ru(4) C(11) 91.1(2) ? ? ? yes
Ru(1) S(1) Ru(2) 71.17(4) ? ? ? yes
Ru(1) S(1) Ru(3) 70.86(6) ? ? ? yes
Ru(1) S(1) Ru(4) 111.22(6) ? ? ? yes
Ru(2) S(1) Ru(3) 112.19(6) ? ? ? yes
Ru(2) S(1) Ru(4) 73.34(6) ? ? ? yes
Ru(3) S(1) Ru(4) 71.20(5) ? ? ? yes
Ru(2) S(2) Ru(4) 75.89(6) ? ? ? yes
Ru(2) S(2) N 99.1(2) ? ? ? yes
Ru(4) S(2) N 98.3(2) ? ? ? yes
Ru(1) N Ru(3) 82.2(2) ? ? ? yes
Ru(1) N S(2) 108.1(2) ? ? ? yes
Ru(1) N C(12) 127.1(3) ? ? ? yes
Ru(3) N S(2) 109.8(2) ? ? ? yes
Ru(3) N C(12) 115.6(3) ? ? ? yes
S(2) N C(12) 110.6(3) ? ? ? yes
Ru(1) C(1) O(1) 171.4(5) ? ? ? yes
Ru(1) C(2) O(2) 178.5(5) ? ? ? yes
Ru(1) C(3) O(3) 178.5(5) ? ? ? yes
Ru(2) C(4) O(4) 179.5(5) ? ? ? yes
Ru(2) C(5) O(5) 179.6(5) ? ? ? yes
Ru(2) C(6) O(6) 173.2(6) ? ? ? yes
Ru(3) C(7) O(7) 177.6(5) ? ? ? yes
Ru(3) C(8) O(8) 179.1(5) ? ? ? yes
Ru(4) C(9) O(9) 179.1(5) ? ? ? yes
Ru(4) C(10) O(10) 177.4(5) ? ? ? yes
Ru(3) C(11) Ru(4) 88.1(2) ? ? ? yes
Ru(3) C(11) O(11) 135.9(5) ? ? ? yes
Ru(4) C(11) O(11) 135.9(5) ? ? ? yes
N C(12) C(13) 121.4(5) ? ? ? yes
N C(12) C(17) 119.9(5) ? ? ? yes
C(13) C(12) C(17) 118.6(5) ? ? ? yes
C(12) C(13) C(14) 119.9(6) ? ? ? yes
C(13) C(14) C(15) 121.5(6) ? ? ? yes
C(14) C(15) C(16) 119.0(6) ? ? ? yes
C(15) C(16) C(17) 120.6(6) ? ? ? yes
C(12) C(17) C(16) 120.4(6) ? ? ? yes

loop_
_geom_bond_atom_site_label_1
_geom_bond_atom_site_label_2
_geom_bond_distance
_geom_bond_site_symmetry_1
_geom_bond_site_symmetry_2
_geom_bond_publ_flag
Ru(1) Ru(2) 2.8222(6) ? ? yes
Ru(1) Ru(3) 2.813(2) ? ? yes
Ru(1) S(1) 2.425(2) ? ? yes
Ru(1) N 2.148(4) ? ? yes
Ru(1) C(1) 1.924(7) ? ? yes
Ru(1) C(2) 1.925(7) ? ? yes
Ru(1) C(3) 1.911(6) ? ? yes
Ru(2) Ru(4) 2.905(2) ? ? yes
Ru(2) S(1) 2.424(2) ? ? yes
Ru(2) S(2) 2.374(2) ? ? yes
Ru(2) C(4) 1.912(7) ? ? yes
Ru(2) C(5) 1.927(7) ? ? yes
Ru(2) C(6) 1.926(7) ? ? yes
Ru(3) Ru(4) 2.8340(6) ? ? yes
Ru(3) S(1) 2.428(2) ? ? yes
Ru(3) N 2.130(4) ? ? yes
Ru(3) C(7) 1.888(7) ? ? yes
Ru(3) C(8) 1.898(7) ? ? yes
Ru(3) C(11) 2.043(6) ? ? yes
Ru(4) S(1) 2.441(2) ? ? yes
Ru(4) S(2) 2.351(2) ? ? yes
Ru(4) C(9) 1.915(7) ? ? yes
Ru(4) C(10) 1.906(6) ? ? yes
Ru(4) C(11) 2.033(6) ? ? yes
S(2) N 1.751(4) ? ? yes
O(1) C(1) 1.135(7) ? ? yes
O(2) C(2) 1.132(7) ? ? yes
O(3) C(3) 1.129(7) ? ? yes
O(4) C(4) 1.126(7) ? ? yes
O(5) C(5) 1.132(7) ? ? yes
O(6) C(6) 1.130(7) ? ? yes
O(7) C(7) 1.146(7) ? ? yes
O(8) C(8) 1.124(7) ? ? yes
O(9) C(9) 1.132(7) ? ? yes
O(10) C(10) 1.126(7) ? ? yes
O(11) C(11) 1.167(6) ? ? yes
N C(12) 1.461(7) ? ? yes
C(12) C(13) 1.390(8) ? ? yes
C(12) C(17) 1.398(8) ? ? yes
C(13) C(14) 1.368(8) ? ? yes
C(14) C(15) 1.371(9) ? ? yes
C(15) C(16) 1.383(9) ? ? yes
C(16) C(17) 1.369(9) ? ? yes
